data_8100866
loop_
_publ_author_name
'Zheng, Y.-Q.'
'Lin, J.-L.'
'Sun, J.'

_publ_section_title
;
Crystal structure of disodium di-\m-hydroxo-bis(chloro-1,10-phenanthroline-
N,N'-copper(II)) dihydroxide, Na~2~[Cu~2~Cl~2~(Phen)~2~(OH)~2~](OH)~2~
;
_journal_issue 1
_journal_name_full 'Zeitschrift f\"ur Kristallographie - New Crystal Structures'
_journal_page_first 135
_journal_page_last 136
_journal_volume 216
_journal_year 2001
_chemical_formula_structural 'Na2 [Cu2 Cl2 (phen)2 (OH)2] (OH)2'
_chemical_formula_sum 'C24 H20 Cl2 Cu2 N4 Na2 O4'
_chemical_formula_weight 672.40
_space_group_IT_number 2
_symmetry_cell_setting triclinic
_symmetry_space_group_name_Hall '-P 1'
_symmetry_space_group_name_H-M 'P -1'
_cell_angle_alpha 101.75(2)
_cell_angle_beta 100.83(2)
_cell_angle_gamma 105.18(2)
_cell_formula_units_Z 1
_cell_length_a 8.366(2)
_cell_length_b 8.832(3)
_cell_length_c 9.410(3)
_cell_measurement_temperature 293(2)
_cell_volume 635.2(3)
_diffrn_ambient_temperature 293(2)
_exptl_crystal_density_diffrn 1.758
_cod_database_code 8100866

loop_
_symmetry_equiv_pos_as_xyz
'x, y, z'
'-x, -y, -z'

loop_
_atom_site_label
_atom_site_type_symbol
_atom_site_fract_x
_atom_site_fract_y
_atom_site_fract_z
_atom_site_U_iso_or_equiv
_atom_site_adp_type
_atom_site_occupancy
_atom_site_calc_flag
_atom_site_refinement_flags
_atom_site_disorder_assembly
_atom_site_disorder_group
Cu Cu 0.54465(7) 0.93045(7) 0.86333(6) 0.02275(16) Uani 1 d . . .
Na Na 0.8087(4) 0.4878(3) 1.0353(3) 0.0573(8) Uani 1 d . . .
Cl Cl 0.7362(3) 0.7686(3) 0.9619(2) 0.0755(6) Uani 1 d . . .
N1 N 0.4254(5) 0.7512(5) 0.6704(4) 0.0235(7) Uani 1 d . . .
N2 N 0.6962(5) 1.0147(5) 0.7343(4) 0.0234(7) Uani 1 d . . .
C1 C 0.2918(7) 0.6198(6) 0.6418(6) 0.0318(10) Uani 1 d . . .
H1 H 0.2392 0.6020 0.7182 0.046(7) Uiso 1 calc R . .
C2 C 0.2261(7) 0.5061(6) 0.5004(6) 0.0350(11) Uani 1 d . . .
H2 H 0.1319 0.4151 0.4846 0.046(7) Uiso 1 calc R . .
C3 C 0.3008(7) 0.5294(6) 0.3859(6) 0.0343(11) Uani 1 d . . .
H3 H 0.2579 0.4547 0.2920 0.046(7) Uiso 1 calc R . .
C4 C 0.4435(6) 0.6680(6) 0.4121(5) 0.0274(9) Uani 1 d . . .
C5 C 0.5324(7) 0.7062(7) 0.3006(5) 0.0345(11) Uani 1 d . . .
H5 H 0.4971 0.6354 0.2048 0.046(7) Uiso 1 calc R . .
C6 C 0.6664(7) 0.8432(7) 0.3331(5) 0.0335(11) Uani 1 d . . .
H6 H 0.7198 0.8662 0.2583 0.046(7) Uiso 1 calc R . .
C7 C 0.7277(6) 0.9536(6) 0.4795(5) 0.0252(9) Uani 1 d . . .
C8 C 0.8673(6) 1.0975(6) 0.5213(6) 0.0302(10) Uani 1 d . . .
H8 H 0.9243 1.1278 0.4507 0.046(7) Uiso 1 calc R . .
C9 C 0.9192(6) 1.1929(6) 0.6666(6) 0.0319(10) Uani 1 d . . .
H9 H 1.0127 1.2871 0.6955 0.046(7) Uiso 1 calc R . .
C10 C 0.8296(6) 1.1468(6) 0.7712(5) 0.0283(9) Uani 1 d . . .
H10 H 0.8657 1.2116 0.8696 0.046(7) Uiso 1 calc R . .
C11 C 0.6451(5) 0.9178(5) 0.5915(4) 0.0214(8) Uani 1 d . . .
C12 C 0.5012(6) 0.7754(6) 0.5561(5) 0.0224(8) Uani 1 d . . .
O1 O 0.6340(4) 1.1240(4) 1.0329(3) 0.0262(7) Uani 1 d . . .
O2 O 0.9681(7) 1.1429(9) 1.1995(7) 0.081(2) Uani 1 d . . .
HO1 H 0.7328 1.1285 1.0828 0.050 Uiso 1 d . . .
HO2 H 0.8848 1.1181 1.1375 0.050 Uiso 1 d . . .

loop_
_atom_site_aniso_label
_atom_site_aniso_U_11
_atom_site_aniso_U_22
_atom_site_aniso_U_33
_atom_site_aniso_U_23
_atom_site_aniso_U_13
_atom_site_aniso_U_12
Cu 0.0250(3) 0.0257(3) 0.0163(2) 0.00300(18) 0.01268(19) 0.0025(2)
Na 0.0606(16) 0.0527(15) 0.0368(13) 0.0011(11) 0.0193(12) -0.0148(12)
Cl 0.0755(13) 0.1017(17) 0.0557(11) 0.0140(11) 0.0252(10) 0.0373(12)
N1 0.0258(18) 0.0268(18) 0.0185(16) 0.0061(14) 0.0115(14) 0.0050(15)
N2 0.0242(17) 0.0293(19) 0.0178(16) 0.0064(14) 0.0112(14) 0.0060(15)
C1 0.034(2) 0.031(2) 0.028(2) 0.0077(19) 0.0133(19) 0.002(2)
C2 0.036(3) 0.028(2) 0.033(3) 0.004(2) 0.008(2) 0.001(2)
C3 0.039(3) 0.033(3) 0.023(2) -0.0015(19) 0.0052(19) 0.008(2)
C4 0.030(2) 0.034(2) 0.0185(19) 0.0033(17) 0.0074(17) 0.0112(19)
C5 0.040(3) 0.049(3) 0.0157(19) 0.0033(19) 0.0110(19) 0.016(2)
C6 0.035(2) 0.053(3) 0.019(2) 0.011(2) 0.0158(19) 0.016(2)
C7 0.025(2) 0.037(2) 0.0209(19) 0.0118(18) 0.0131(16) 0.0131(18)
C8 0.028(2) 0.042(3) 0.031(2) 0.018(2) 0.0188(19) 0.014(2)
C9 0.028(2) 0.034(3) 0.036(3) 0.013(2) 0.017(2) 0.0038(19)
C10 0.029(2) 0.030(2) 0.024(2) 0.0056(18) 0.0118(18) 0.0046(18)
C11 0.0220(19) 0.029(2) 0.0160(17) 0.0069(15) 0.0099(15) 0.0088(16)
C12 0.025(2) 0.029(2) 0.0164(18) 0.0066(16) 0.0095(15) 0.0094(17)
O1 0.0263(15) 0.0281(16) 0.0223(15) 0.0028(12) 0.0152(12) 0.0018(13)
O2 0.045(3) 0.131(6) 0.093(4) 0.074(4) 0.027(3) 0.028(3)

loop_
_geom_bond_atom_site_label_1
_geom_bond_atom_site_label_2
_geom_bond_distance
_geom_bond_site_symmetry_2
_geom_bond_publ_flag
Cu O1 1.945(3) 2_677 ?
Cu O1 1.949(3) . ?
Cu N2 2.022(4) . ?
Cu N1 2.030(4) . ?
Cu Cl 2.579(3) . ?
Cu Cu 2.9324(13) 2_677 ?
Na Cl 2.885(4) . ?
Na Na 3.351(6) 2_767 ?
N1 C1 1.323(6) . ?
N1 C12 1.372(5) . ?
N2 C10 1.317(6) . ?
N2 C11 1.358(5) . ?
C1 C2 1.404(7) . ?
C1 H1 0.9300 . ?
C2 C3 1.367(7) . ?
C2 H2 0.9300 . ?
C3 C4 1.409(7) . ?
C3 H3 0.9300 . ?
C4 C12 1.400(6) . ?
C4 C5 1.440(6) . ?
C5 C6 1.351(8) . ?
C5 H5 0.9300 . ?
C6 C7 1.427(7) . ?
C6 H6 0.9300 . ?
C7 C8 1.407(7) . ?
C7 C11 1.408(5) . ?
C8 C9 1.373(7) . ?
C8 H8 0.9300 . ?
C9 C10 1.407(6) . ?
C9 H9 0.9300 . ?
C10 H10 0.9300 . ?
C11 C12 1.425(6) . ?
O1 Cu 1.945(3) 2_677 ?
O1 HO1 0.8574 . ?
O2 HO2 0.7677 . ?
